data_4336777
loop_
_publ_author_name
'Izabela Sosnowska'
'Masaki Azuma'
'Rados\/law Przenios\/lo'
'Dariusz Wardecki'
'Wei-tin Chen'
'Kengo Oka'
'Yuichi Shimakawa'

_publ_contact_author_email izabela@fuw.edu.pl
_publ_contact_author_name 'Izabela Sosnowska'
_publ_section_title
;
 Crystal and Magnetic Structure in Co-Substituted BiFeO3
;
_journal_name_full 'Inorganic Chemistry'
_journal_page_first 13269
_journal_page_last 13277
_journal_paper_doi 10.1021/ic402427q
_journal_volume 52
_journal_year 2013
_chemical_formula_sum 'Bi Co0.2 Fe0.8 O3'
_chemical_name_common 'Co-doped bismuth ferrite'
_space_group_IT_number 161
_symmetry_cell_setting trigonal
_symmetry_space_group_name_Hall 'R 3 -2"c'
_symmetry_space_group_name_H-M 'R 3 c :H'
_cell_angle_alpha 90.00000
_cell_angle_beta 90.00000
_cell_angle_gamma 120.00000
_cell_formula_units_Z 6
_cell_length_a 5.55507(2)
_cell_length_b 5.55507(2)
_cell_length_c 13.77001(4)
_cell_measurement_temperature 295
_cell_volume 367.997(2)
_computing_structure_refinement FULLPROF
_diffrn_ambient_temperature 295
_diffrn_radiation_probe neutron
_diffrn_radiation_type 'TOF Neutron Diffraction'
_diffrn_source 'spallation source'
_diffrn_source_type 'HRPD at ISIS'
_pd_meas_2theta_fixed 168.3300
_pd_meas_2theta_range_inc 6.851413
_pd_meas_2theta_range_max 125012.46094
_pd_meas_2theta_range_min 31367.02734
_pd_meas_number_of_points 13671
_pd_proc_ls_prof_R_factor 3.8540
_pd_proc_ls_prof_wR_expected 3.4869
_pd_proc_ls_prof_wR_factor 4.8624
_refine_ls_number_parameters 25
_refine_ls_number_reflns 262
_refine_ls_number_restraints 0
_refine_ls_R_I_factor 5.7481
_cod_data_source_file ic402427q_si_003.cif
_cod_data_source_block BiFeCoO3_295K
_cod_original_cell_volume 367.997(14)
_cod_original_sg_symbol_H-M 'R 3 c'
_cod_database_code 4336777
_pd_proc_ls_prof_cr_factor 13.3634
_pd_proc_ls_prof_cwr_factor 11.3604
_pd_proc_ls_prof_cwr_expected 8.1467
_pd_proc_ls_prof_chi2 1.9446
_pd_proc_ls_prof_echi2 2.1260

loop_
_symmetry_equiv_pos_as_xyz
x,y,z
-y,x-y,z
-x+y,-x,z
-y,-x,z+1/2
-x+y,y,z+1/2
x,x-y,z+1/2
x+2/3,y+1/3,z+1/3
-y+2/3,x-y+1/3,z+1/3
-x+y+2/3,-x+1/3,z+1/3
-y+2/3,-x+1/3,z+5/6
-x+y+2/3,y+1/3,z+5/6
x+2/3,x-y+1/3,z+5/6
x+1/3,y+2/3,z+2/3
-y+1/3,x-y+2/3,z+2/3
-x+y+1/3,-x+2/3,z+2/3
-y+1/3,-x+2/3,z+1/6
-x+y+1/3,y+2/3,z+1/6
x+1/3,x-y+2/3,z+1/6

loop_
_atom_site_label
_atom_site_fract_x
_atom_site_fract_y
_atom_site_fract_z
_atom_site_U_iso_or_equiv
_atom_site_occupancy
_atom_site_adp_type
_atom_site_type_symbol
Bi 0.00000 0.00000 0.00000 0.01008(17) 1.00000 Uiso BI
Co 0.00000 0.00000 0.2230(1) 0.00560(18) 0.20000 Uiso CO
Fe 0.00000 0.00000 0.2230(1) 0.00560(18) 0.80000 Uiso FE
O 0.4474(1) 0.0166(1) 0.9550(1) 0.00860(11) 1.00000 Uiso O

loop_
_atom_type_symbol
_atom_type_scat_length_neutron
_atom_type_scat_source
BI 0.85320 V.F._Sears_Neutron_News_3_26_(1992)
CO 0.24900 V.F._Sears_Neutron_News_3_26_(1992)
FE 0.94500 V.F._Sears_Neutron_News_3_26_(1992)
O 0.58030 V.F._Sears_Neutron_News_3_26_(1992)

loop_
_geom_angle_atom_site_label_1
_geom_angle_atom_site_label_2
_geom_angle_atom_site_label_3
_geom_angle
_geom_angle_publ_flag
_geom_angle_site_symmetry_1
_geom_angle_site_symmetry_3
Fe(1) O(1) Fe(1) 155.96(21) yes 10_555 13_545
O(1) Fe(1) O(1) 165.84(24) yes 8_444 18_554

loop_
_geom_contact_atom_site_label_1
_geom_contact_atom_site_label_2
_geom_contact_distance
_geom_contact_site_symmetry_2
Bi(1) Fe(1) 3.0711(10) .
Bi(1) Fe(1) 3.2998(11) 10_454
Bi(1) Fe(1) 3.5487(8) 13_444
Bi(1) Fe(1) 3.8139(8) 13_544
Bi(1) O(1) 2.5179(5) 3_554
Bi(1) O(1) 3.1776(10) 3_664
Bi(1) O(1) 3.3822(11) 12_453
Bi(1) O(1) 2.2903(14) 16_544
Fe(1) O(1) 1.9386(12) 7_454
Fe(1) O(1) 2.0935(13) .
